data_1520734
loop_
_publ_author_name
'Pan, Qi-Ming'
'Li, Yu-Huan'
'Hua, Jing'
'Huang, Fu-Ping'
'Wang, Heng-Shan'
'Liang, Dong'

_publ_section_title
;
 Antiviral Matrine-Type Alkaloids from the Rhizomes of Sophora
 tonkinensis.
;
_journal_issue 7
_journal_name_full 'Journal of natural products'
_journal_page_first 1683
_journal_page_last 1688
_journal_paper_doi 10.1021/acs.jnatprod.5b00325
_journal_volume 78
_journal_year 2015
_chemical_absolute_configuration unk
_chemical_formula_moiety 'C15 H22 N2 O2, H2 O'
_chemical_formula_sum 'C15 H24 N2 O3'
_chemical_formula_weight 280.36
_chemical_name_systematic
;
 ? 
;
_space_group_crystal_system orthorhombic
_space_group_IT_number 19
_space_group_name_Hall 'P 2ac 2ab'
_space_group_name_H-M_alt 'P 21 21 21'
_symmetry_space_group_name_Hall 'P 2ac 2ab'
_symmetry_space_group_name_H-M 'P 21 21 21'
_atom_sites_solution_hydrogens geom
_atom_sites_solution_primary direct
_atom_sites_solution_secondary difmap
_audit_creation_date 2015-04-07
_audit_creation_method
;
  Olex2 1.2-ac2
  (compiled 2012.03.06 svn.r2239, GUI svn.r4109)
;
_cell_angle_alpha 90.00
_cell_angle_beta 90.00
_cell_angle_gamma 90.00
_cell_formula_units_Z 4
_cell_length_a 7.9518(14)
_cell_length_b 12.143(2)
_cell_length_c 14.869(2)
_cell_measurement_reflns_used 9854
_cell_measurement_temperature 296.15
_cell_measurement_theta_max 65.69
_cell_measurement_theta_min 4.70
_cell_volume 1435.7(4)
_computing_data_reduction 'SAINT v8.27A (Bruker, 2012)'
_computing_molecular_graphics
;
O. V. Dolomanov, L. J. Bourhis, R. J. Gildea, J. A. K. Howard and H. Puschmann,
OLEX2: a complete structure solution, refinement and analysis program.
J. Appl. Cryst. (2009). 42, 339-341.
;
_computing_publication_material
;
O. V. Dolomanov, L. J. Bourhis, R. J. Gildea, J. A. K. Howard and H. Puschmann,
OLEX2: a complete structure solution, refinement and analysis program.
J. Appl. Cryst. (2009). 42, 339-341.
;
_computing_structure_refinement
;
XL, G.M. Sheldrick, Acta Cryst.
(2008). A64, 112-122
;
_computing_structure_solution
;
XS, G.M. Sheldrick, Acta Cryst.
(2008). A64, 112-122
;
_diffrn_ambient_temperature 296.15
_diffrn_measured_fraction_theta_full 0.965
_diffrn_measured_fraction_theta_max 0.966
_diffrn_measurement_device_type 'Bruker APEX-II CCD'
_diffrn_measurement_method '\f and \w scans'
_diffrn_radiation_monochromator graphite
_diffrn_radiation_type CuK\a
_diffrn_radiation_wavelength 1.54178
_diffrn_reflns_av_R_equivalents 0.1291
_diffrn_reflns_av_unetI/netI 0.0785
_diffrn_reflns_limit_h_max 8
_diffrn_reflns_limit_h_min -9
_diffrn_reflns_limit_k_max 13
_diffrn_reflns_limit_k_min -14
_diffrn_reflns_limit_l_max 17
_diffrn_reflns_limit_l_min -17
_diffrn_reflns_number 36759
_diffrn_reflns_theta_full 66.58
_diffrn_reflns_theta_max 66.58
_diffrn_reflns_theta_min 4.70
_diffrn_source 'fine-focus sealed tube'
_diffrn_source_current n/a
_diffrn_source_voltage n/a
_diffrn_standards_number 0
_exptl_absorpt_coefficient_mu 0.731
_exptl_absorpt_correction_T_max 0.9506
_exptl_absorpt_correction_T_min 0.7893
_exptl_absorpt_correction_type none
_exptl_crystal_colour colourless
_exptl_crystal_density_diffrn 1.297
_exptl_crystal_density_method 'not measured'
_exptl_crystal_description needle
_exptl_crystal_F_000 608
_exptl_crystal_size_max 0.34
_exptl_crystal_size_mid 0.18
_exptl_crystal_size_min 0.07
_refine_diff_density_max 0.217
_refine_diff_density_min -0.309
_refine_diff_density_rms 0.074
_refine_ls_abs_structure_details 'Flack H D (1983), Acta Cryst. A39, 876-881'
_refine_ls_abs_structure_Flack -0.1(2)
_refine_ls_extinction_method none
_refine_ls_goodness_of_fit_ref 1.094
_refine_ls_hydrogen_treatment mixed
_refine_ls_matrix_type full
_refine_ls_number_parameters 185
_refine_ls_number_reflns 2430
_refine_ls_number_restraints 0
_refine_ls_restrained_S_all 1.094
_refine_ls_R_factor_all 0.0773
_refine_ls_R_factor_gt 0.0351
_refine_ls_shift/su_max 0.001
_refine_ls_shift/su_mean 0.000
_refine_ls_structure_factor_coef Fsqd
_refine_ls_weighting_details 'calc w=1/[\s^2^(Fo^2^)+(0.0471P)^2^+0.0917P] where P=(Fo^2^+2Fc^2^)/3'
_refine_ls_weighting_scheme calc
_refine_ls_wR_factor_gt 0.0794
_refine_ls_wR_factor_ref 0.0859
_reflns_number_gt 2080
_reflns_number_total 2430
_reflns_threshold_expression >2sigma(I)
_cod_data_source_file np5b00325_si_004.cif
_cod_data_source_block ld-st-6
_cod_depositor_comments 'Adding full bibliography for 1520734--1520735.cif.'
_cod_original_cell_volume 1435.8(4)
_cod_database_code 1520734

loop_
_space_group_symop_id
_space_group_symop_operation_xyz
1 'x, y, z'
2 '-x+1/2, -y, z+1/2'
3 'x+1/2, -y+1/2, -z'
4 '-x, y+1/2, -z+1/2'

loop_
_atom_site_label
_atom_site_type_symbol
_atom_site_fract_x
_atom_site_fract_y
_atom_site_fract_z
_atom_site_U_iso_or_equiv
_atom_site_adp_type
_atom_site_occupancy
_atom_site_symmetry_multiplicity
_atom_site_calc_flag
_atom_site_refinement_flags
O1 O 0.1566(2) 0.24132(8) 0.67642(7) 0.0537(4) Uani 1 1 d .
H1 H 0.2121 0.2008 0.7091 0.080 Uiso 1 1 calc R
O2 O 0.2836(2) 0.61782(9) 0.68498(9) 0.0591(4) Uani 1 1 d .
O3 O -0.3600(2) 0.61572(12) 0.71117(10) 0.0659(4) Uani 1 1 d G
H3C H -0.3295 0.5699 0.6712 0.099 Uiso 1 1 d G
H3D H -0.4637 0.6306 0.7043 0.099 Uiso 1 1 d G
N1 N -0.3312(2) 0.47840(10) 0.55424(8) 0.0392(3) Uani 1 1 d .
N2 N 0.0873(2) 0.49167(8) 0.64396(7) 0.0349(3) Uani 1 1 d .
C2 C -0.4018(3) 0.55277(14) 0.48582(12) 0.0597(6) Uani 1 1 d .
H2A H -0.5042 0.5857 0.5089 0.072 Uiso 1 1 calc R
H2B H -0.4308 0.5105 0.4327 0.072 Uiso 1 1 calc R
C3 C -0.2802(3) 0.64291(14) 0.46002(13) 0.0641(7) Uani 1 1 d .
H3A H -0.2583 0.6892 0.5119 0.077 Uiso 1 1 calc R
H3B H -0.3300 0.6885 0.4135 0.077 Uiso 1 1 calc R
C4 C -0.1157(3) 0.59489(15) 0.42599(11) 0.0612(6) Uani 1 1 d .
H4A H -0.0349 0.6537 0.4170 0.073 Uiso 1 1 calc R
H4B H -0.1344 0.5592 0.3685 0.073 Uiso 1 1 calc R
C5 C -0.0443(3) 0.51097(11) 0.49316(9) 0.0411(4) Uani 1 1 d .
H5 H 0.0479 0.4718 0.4633 0.049 Uiso 1 1 calc R
C6 C -0.1764(2) 0.42619(10) 0.51936(9) 0.0342(4) Uani 1 1 d .
H6 H -0.2065 0.3848 0.4651 0.041 Uiso 1 1 calc R
C7 C -0.1018(2) 0.34500(10) 0.58687(9) 0.0326(4) Uani 1 1 d .
H7 H -0.0093 0.3069 0.5564 0.039 Uiso 1 1 calc R
C8 C -0.2330(3) 0.25806(12) 0.61030(12) 0.0483(5) Uani 1 1 d .
H8A H -0.2560 0.2134 0.5576 0.058 Uiso 1 1 calc R
H8B H -0.1889 0.2101 0.6568 0.058 Uiso 1 1 calc R
C9 C -0.3949(3) 0.31019(15) 0.64279(13) 0.0575(5) Uani 1 1 d .
H9A H -0.4794 0.2536 0.6516 0.069 Uiso 1 1 calc R
H9B H -0.3757 0.3463 0.7001 0.069 Uiso 1 1 calc R
C10 C -0.4571(3) 0.39310(14) 0.57517(13) 0.0536(5) Uani 1 1 d .
H10A H -0.4875 0.3550 0.5202 0.064 Uiso 1 1 calc R
H10B H -0.5576 0.4282 0.5985 0.064 Uiso 1 1 calc R
C11 C -0.0270(2) 0.40103(10) 0.67048(8) 0.0312(3) Uani 1 1 d .
H11 H -0.1199 0.4329 0.7051 0.037 Uiso 1 1 calc R
C12 C 0.0616(3) 0.31568(11) 0.73016(9) 0.0408(4) Uani 1 1 d .
H12 H -0.0241 0.2738 0.7629 0.049 Uiso 1 1 calc R
C13 C 0.1759(3) 0.36954(14) 0.79712(10) 0.0532(5) Uani 1 1 d .
H13 H 0.2003 0.3334 0.8507 0.064 Uiso 1 1 calc R
C14 C 0.2425(3) 0.46711(14) 0.78168(11) 0.0560(5) Uani 1 1 d .
H14 H 0.3158 0.4966 0.8240 0.067 Uiso 1 1 calc R
C15 C 0.2056(3) 0.53103(12) 0.70035(10) 0.0424(4) Uani 1 1 d .
C17 C 0.0278(3) 0.56843(11) 0.57461(10) 0.0428(4) Uani 1 1 d .
H17A H 0.1208 0.6147 0.5558 0.051 Uiso 1 1 calc R
H17B H -0.0577 0.6158 0.6004 0.051 Uiso 1 1 calc R

loop_
_atom_site_aniso_label
_atom_site_aniso_U_11
_atom_site_aniso_U_22
_atom_site_aniso_U_33
_atom_site_aniso_U_23
_atom_site_aniso_U_13
_atom_site_aniso_U_12
O1 0.0601(10) 0.0484(6) 0.0525(6) -0.0034(5) -0.0087(6) 0.0250(6)
O2 0.0461(10) 0.0500(6) 0.0814(8) -0.0152(5) -0.0090(7) -0.0097(7)
O3 0.0451(10) 0.0762(8) 0.0764(8) -0.0389(6) -0.0070(8) -0.0082(8)
N1 0.0336(9) 0.0412(5) 0.0429(6) -0.0107(5) -0.0078(6) 0.0080(6)
N2 0.0296(9) 0.0346(5) 0.0406(5) 0.0003(4) -0.0029(6) -0.0014(6)
C2 0.0564(16) 0.0613(9) 0.0614(9) -0.0094(8) -0.0236(10) 0.0236(10)
C3 0.083(2) 0.0513(9) 0.0575(9) 0.0065(7) -0.0230(11) 0.0214(11)
C4 0.0844(19) 0.0555(8) 0.0436(8) 0.0150(7) -0.0047(10) 0.0073(11)
C5 0.0473(12) 0.0396(6) 0.0365(6) 0.0054(5) 0.0042(8) 0.0040(8)
C6 0.0344(11) 0.0358(6) 0.0324(6) -0.0072(5) -0.0030(6) 0.0048(6)
C7 0.0318(10) 0.0286(6) 0.0373(6) -0.0031(5) 0.0007(7) 0.0016(6)
C8 0.0453(13) 0.0373(7) 0.0622(9) 0.0002(6) -0.0018(9) -0.0082(8)
C9 0.0419(14) 0.0600(9) 0.0705(11) -0.0049(8) 0.0092(10) -0.0196(10)
C10 0.0287(12) 0.0593(9) 0.0728(10) -0.0251(8) -0.0028(10) -0.0011(9)
C11 0.0265(10) 0.0339(6) 0.0332(6) 0.0001(5) 0.0020(6) 0.0019(6)
C12 0.0425(12) 0.0415(6) 0.0383(7) 0.0050(5) 0.0026(7) 0.0062(8)
C13 0.0610(15) 0.0620(9) 0.0367(7) 0.0012(6) -0.0106(8) 0.0188(10)
C14 0.0545(15) 0.0650(10) 0.0483(8) -0.0166(7) -0.0188(9) 0.0130(10)
C15 0.0358(11) 0.0417(7) 0.0497(8) -0.0148(6) -0.0050(8) 0.0049(8)
C17 0.0433(13) 0.0349(6) 0.0504(7) 0.0084(6) -0.0041(8) -0.0061(7)

loop_
_atom_type_symbol
_atom_type_description
_atom_type_scat_dispersion_real
_atom_type_scat_dispersion_imag
_atom_type_scat_source
C C 0.0181 0.0091 'International Tables Vol C Tables 4.2.6.8 and 6.1.1.4'
H H 0.0000 0.0000 'International Tables Vol C Tables 4.2.6.8 and 6.1.1.4'
N N 0.0311 0.0180 'International Tables Vol C Tables 4.2.6.8 and 6.1.1.4'
O O 0.0492 0.0322 'International Tables Vol C Tables 4.2.6.8 and 6.1.1.4'

loop_
_geom_angle_atom_site_label_1
_geom_angle_atom_site_label_2
_geom_angle_atom_site_label_3
_geom_angle
C12 O1 H1 109.5
H3C O3 H3D 109.5
C2 N1 C6 109.78(13)
C2 N1 C10 108.54(16)
C10 N1 C6 109.78(11)
C15 N2 C11 121.77(12)
C15 N2 C17 115.90(12)
C17 N2 C11 117.44(14)
N1 C2 H2A 109.2
N1 C2 H2B 109.2
N1 C2 C3 112.08(17)
H2A C2 H2B 107.9
C3 C2 H2A 109.2
C3 C2 H2B 109.2
C2 C3 H3A 109.4
C2 C3 H3B 109.4
C2 C3 C4 110.97(14)
H3A C3 H3B 108.0
C4 C3 H3A 109.4
C4 C3 H3B 109.4
C3 C4 H4A 109.5
C3 C4 H4B 109.5
C3 C4 C5 110.89(15)
H4A C4 H4B 108.1
C5 C4 H4A 109.5
C5 C4 H4B 109.5
C4 C5 H5 107.7
C6 C5 C4 111.10(16)
C6 C5 H5 107.7
C17 C5 C4 110.81(12)
C17 C5 H5 107.7
C17 C5 C6 111.67(11)
N1 C6 C5 111.99(11)
N1 C6 H6 107.8
N1 C6 C7 111.70(12)
C5 C6 H6 107.8
C5 C6 C7 109.69(14)
C7 C6 H6 107.8
C6 C7 H7 107.0
C6 C7 C11 113.34(9)
C8 C7 C6 109.35(14)
C8 C7 H7 107.0
C8 C7 C11 112.73(12)
C11 C7 H7 107.0
C7 C8 H8A 109.3
C7 C8 H8B 109.3
H8A C8 H8B 108.0
C9 C8 C7 111.42(12)
C9 C8 H8A 109.3
C9 C8 H8B 109.3
C8 C9 H9A 109.6
C8 C9 H9B 109.6
H9A C9 H9B 108.1
C10 C9 C8 110.24(16)
C10 C9 H9A 109.6
C10 C9 H9B 109.6
N1 C10 C9 112.78(16)
N1 C10 H10A 109.0
N1 C10 H10B 109.0
C9 C10 H10A 109.0
C9 C10 H10B 109.0
H10A C10 H10B 107.8
N2 C11 C7 110.56(10)
N2 C11 H11 108.0
N2 C11 C12 111.93(14)
C7 C11 H11 108.0
C12 C11 C7 110.26(10)
C12 C11 H11 108.0
O1 C12 C11 110.32(11)
O1 C12 H12 108.6
O1 C12 C13 109.17(16)
C11 C12 H12 108.6
C13 C12 C11 111.58(12)
C13 C12 H12 108.6
C12 C13 H13 119.3
C14 C13 C12 121.36(14)
C14 C13 H13 119.3
C13 C14 H14 118.7
C13 C14 C15 122.62(16)
C15 C14 H14 118.7
O2 C15 N2 122.28(14)
O2 C15 C14 120.01(16)
N2 C15 C14 117.70(14)
N2 C17 C5 113.09(11)
N2 C17 H17A 109.0
N2 C17 H17B 109.0
C5 C17 H17A 109.0
C5 C17 H17B 109.0
H17A C17 H17B 107.8

loop_
_geom_bond_atom_site_label_1
_geom_bond_atom_site_label_2
_geom_bond_distance
O1 H1 0.8200
O1 C12 1.4229(19)
O2 C15 1.244(2)
O3 H3C 0.8500
O3 H3D 0.8499
N1 C2 1.472(2)
N1 C6 1.479(2)
N1 C10 1.474(2)
N2 C11 1.4811(19)
N2 C15 1.348(2)
N2 C17 1.4683(17)
C2 H2A 0.9700
C2 H2B 0.9700
C2 C3 1.510(3)
C3 H3A 0.9700
C3 H3B 0.9700
C3 C4 1.519(3)
C4 H4A 0.9700
C4 H4B 0.9700
C4 C5 1.536(2)
C5 H5 0.9800
C5 C6 1.521(2)
C5 C17 1.511(2)
C6 H6 0.9800
C6 C7 1.5270(18)
C7 H7 0.9800
C7 C8 1.525(2)
C7 C11 1.5369(18)
C8 H8A 0.9700
C8 H8B 0.9700
C8 C9 1.513(3)
C9 H9A 0.9700
C9 H9B 0.9700
C9 C10 1.507(3)
C10 H10A 0.9700
C10 H10B 0.9700
C11 H11 0.9800
C11 C12 1.5358(19)
C12 H12 0.9800
C12 C13 1.498(3)
C13 H13 0.9300
C13 C14 1.318(3)
C14 H14 0.9300
C14 C15 1.467(2)
C17 H17A 0.9700
C17 H17B 0.9700

loop_
_geom_torsion_atom_site_label_1
_geom_torsion_atom_site_label_2
_geom_torsion_atom_site_label_3
_geom_torsion_atom_site_label_4
_geom_torsion
O1 C12 C13 C14 96.3(2)
N1 C2 C3 C4 57.2(2)
N1 C6 C7 C8 57.15(15)
N1 C6 C7 C11 -69.55(17)
N2 C11 C12 O1 -81.17(15)
N2 C11 C12 C13 40.37(18)
C2 N1 C6 C5 58.54(16)
C2 N1 C6 C7 -177.97(13)
C2 N1 C10 C9 178.19(14)
C2 C3 C4 C5 -52.0(2)
C3 C4 C5 C6 51.01(18)
C3 C4 C5 C17 -73.7(2)
C4 C5 C6 N1 -54.76(15)
C4 C5 C6 C7 -179.37(11)
C4 C5 C17 N2 176.00(16)
C5 C6 C7 C8 -178.07(11)
C5 C6 C7 C11 55.23(16)
C6 N1 C2 C3 -59.79(17)
C6 N1 C10 C9 58.20(17)
C6 C5 C17 N2 51.6(2)
C6 C7 C8 C9 -54.37(17)
C6 C7 C11 N2 -49.75(18)
C6 C7 C11 C12 -174.06(14)
C7 C8 C9 C10 53.74(19)
C7 C11 C12 O1 42.34(19)
C7 C11 C12 C13 163.88(15)
C8 C7 C11 N2 -174.65(12)
C8 C7 C11 C12 61.04(17)
C8 C9 C10 N1 -55.89(18)
C10 N1 C2 C3 -179.78(14)
C10 N1 C6 C5 177.77(12)
C10 N1 C6 C7 -58.74(15)
C11 N2 C15 O2 -168.10(15)
C11 N2 C15 C14 12.6(2)
C11 N2 C17 C5 -48.3(2)
C11 C7 C8 C9 72.68(18)
C11 C12 C13 C14 -25.9(3)
C12 C13 C14 C15 2.2(3)
C13 C14 C15 O2 -173.3(2)
C13 C14 C15 N2 6.1(3)
C15 N2 C11 C7 -159.45(14)
C15 N2 C11 C12 -36.10(18)
C15 N2 C17 C5 156.02(15)
C17 N2 C11 C7 46.35(16)
C17 N2 C11 C12 169.70(11)
C17 N2 C15 O2 -13.5(2)
C17 N2 C15 C14 167.12(15)
C17 C5 C6 N1 69.51(17)
C17 C5 C6 C7 -55.10(16)
